data_1526100
loop_
_publ_author_name
'Mykhalichko, B.M.'
'Gelzak-Kotsvin, K.'
'Mys'kiv, M.G.'

_publ_section_title
;
 Guest-host copper(I,II) complex (Rb11 (Cu(I)2 (H2 O)2)) (Cu(I)15 Cl24
 (Cu(II) Cl6)). Effect of the nature of the (Cu(I)2 (H2 O)2)(2+) guest on
 crystal structure formation
;
_journal_name_full 'Zhurnal Strukturnoi Khimii (Issue-No. from 1981)'
_journal_page_first 559
_journal_page_last 566
_journal_volume 41
_journal_year 2000
_chemical_formula_sum 'Cl30 Cu18 H4 O2 Rb11'
_chemical_name_systematic 'Rb11 (Cu2 (H2 O)2) (Cu15 Cl24 (Cu Cl6))'
_space_group_IT_number 12
_symmetry_space_group_name_Hall '-B 2'
_symmetry_space_group_name_H-M 'B 1 1 2/m'
_cell_angle_alpha 90
_cell_angle_beta 90
_cell_angle_gamma 122.36
_cell_formula_units_Z 2
_cell_length_a 24.787
_cell_length_b 13.126
_cell_length_c 11.318
_cell_volume 3110.495
_citation_journal_id_ASTM ZSTKAI
_cod_data_source_file Mykhalichko_ZSTKAI_2000_849.cif
_cod_data_source_block H4Cl30Cu18O2Rb11
_cod_original_sg_symbol_Hall '-C 2y (-x,z,y)'
_cod_original_formula_sum 'H4 Cl30 Cu18 O2 Rb11'
_cod_database_code 1526100

loop_
_symmetry_equiv_pos_as_xyz
x,y,z
-x,-y,z
-x,-y,-z
x,y,-z
x+1/2,y,z+1/2
-x+1/2,-y,z+1/2
-x+1/2,-y,-z+1/2
x+1/2,y,-z+1/2

loop_
_atom_site_label
_atom_site_type_symbol
_atom_site_fract_x
_atom_site_fract_y
_atom_site_fract_z
_atom_site_occupancy
_atom_site_U_iso_or_equiv
Cl1 Cl-1 0.8624 0.4643 0 1 0.0
Rb1 Rb+1 0 0 0 1 0.0
Cl3 Cl-1 0.1157 0.6769 0.5 1 0.0
Rb4 Rb+1 0.14666 0.5354 0.7079 1 0.0
Rb3 Rb+1 -0.07164 0.2106 0.7124 1 0.0
Cl9 Cl-1 0.1272 0.0538 0.1714 1 0.0
Cl11 Cl-1 0.2075 0.3412 0.3362 1 0.0
Cu8 Cu+1 0.1974 0.1466 0.3429 1 0.0
Cu3 Cu+1 0.0787 0.1828 0.5 1 0.0
Cu6 Cu+1 0.7676 0.4596 0 1 0.0
Cu1 Cu+2 0 0.5 0.5 1 0.0
Cu4 Cu+1 0.8307 0.2606 0 1 0.0
Cl7 Cl-1 0 0.5 0.7265 1 0.0
O1 O-2 0 0 0.34 1 0.0
Cl10 Cl-1 0.7955 0.1723 0.8181 1 0.0
Cu5 Cu+1 0.0484 0.3332 0 1 0.0
Cu2 Cu+1 0 0.5 0 1 0.0
Cl8 Cl-1 0.0612 0.2519 0.1718 1 0.0
Cl5 Cl-1 0.1413 0.0163 0.5 1 0.0
Cu7 Cu+1 0.1528 0.2527 0.1435 1 0.0
Cl2 Cl-1 0.0362 0.3677 0.5 1 0.0
Cl6 Cl-1 -0.053 0.3027 0 1 0.0
Cl4 Cl-1 0.229 0.3572 0 1 0.0
Rb2 Rb+1 0.2597 0.9314 0.5 1 0.0
